data_7062605
loop_
_publ_author_name
'Starynowicz, Przemys\/law'

_publ_section_title
;
 Europium(ii) bis[tetrafluoro-2-(pentafluoroethoxy)ethanesulfonate] --
 structure and spectroscopic properties of a new near-UV emitter
;
_journal_issue 35
_journal_name_full 'New Journal of Chemistry'
_journal_page_first 16368
_journal_page_last 16373
_journal_paper_doi 10.1039/D3NJ02429F
_journal_volume 47
_journal_year 2023
_chemical_formula_sum 'C12 H12 Eu F27 O18 S3'
_chemical_formula_weight 1205.36
_space_group_crystal_system monoclinic
_space_group_IT_number 14
_space_group_name_Hall '-P 2ybc'
_space_group_name_H-M_alt 'P 1 21/c 1'
_atom_sites_solution_primary vecmap
_atom_sites_solution_secondary difmap
_audit_creation_method SHELXL-2018/3
_audit_update_record
;
2023-07-14 deposited with the CCDC.	2023-07-19 downloaded from the CCDC.
;
_cell_angle_alpha 90
_cell_angle_beta 96.17(6)
_cell_angle_gamma 90
_cell_formula_units_Z 8
_cell_length_a 16.934(6)
_cell_length_b 12.916(4)
_cell_length_c 32.216(16)
_cell_measurement_reflns_used 66215
_cell_measurement_temperature 100.00(10)
_cell_measurement_theta_max 48.3780
_cell_measurement_theta_min 1.8410
_cell_volume 7005(5)
_computing_cell_refinement 'CrysAlisPro 1.171.42.50a (Rigaku OD, 2022)'
_computing_data_collection 'CrysAlisPro 1.171.42.50a (Rigaku OD, 2022)'
_computing_data_reduction 'CrysAlisPro 1.171.42.50a (Rigaku OD, 2022)'
_computing_molecular_graphics 'Diamond version 4.6.8'
_computing_publication_material 'publCIF (version 1.9.21_c)'
_computing_structure_refinement 'SHELXL-2018/3 (Sheldrick, 2018)'
_computing_structure_solution SHELXS
_diffrn_ambient_environment N~2~
_diffrn_ambient_temperature 100.00(10)
_diffrn_detector 'Hybrid Pixel Array Detector'
_diffrn_detector_area_resol_mean 10.0000
_diffrn_detector_type 'HyPix-Arc 150'
_diffrn_measured_fraction_theta_full 1.000
_diffrn_measured_fraction_theta_max 0.869
_diffrn_measurement_device 'four-circle diffractometer'
_diffrn_measurement_device_type 'XtaLAB Synergy R, DW system, HyPix-Arc 150'
_diffrn_measurement_method '\w scans'
_diffrn_radiation_monochromator mirror
_diffrn_radiation_probe x-ray
_diffrn_radiation_type 'Mo K\a'
_diffrn_radiation_wavelength 0.71073
_diffrn_reflns_av_unetI/netI 0.0585
_diffrn_reflns_Laue_measured_fraction_full 1.000
_diffrn_reflns_Laue_measured_fraction_max 0.869
_diffrn_reflns_limit_h_max 33
_diffrn_reflns_limit_h_min -34
_diffrn_reflns_limit_k_max 25
_diffrn_reflns_limit_k_min -25
_diffrn_reflns_limit_l_max 65
_diffrn_reflns_limit_l_min -56
_diffrn_reflns_number 84091
_diffrn_reflns_point_group_measured_fraction_full 1.000
_diffrn_reflns_point_group_measured_fraction_max 0.869
_diffrn_reflns_theta_full 27.500
_diffrn_reflns_theta_max 48.420
_diffrn_reflns_theta_min 1.658
_diffrn_source 'Rotating-anode X-ray tube'
_diffrn_source_type 'Rigaku (Mo) X-ray Source'
_exptl_absorpt_coefficient_mu 2.183
_exptl_absorpt_correction_T_max 1.00000
_exptl_absorpt_correction_T_min 0.92841
_exptl_absorpt_correction_type multi-scan
_exptl_absorpt_process_details
;
CrysAlisPro 1.171.42.50a (Rigaku Oxford Diffraction, 2022)
Empirical absorption correction using spherical harmonics,
implemented in SCALE3 ABSPACK scaling algorithm.
;
_exptl_crystal_colour 'irregular plate'
_exptl_crystal_density_diffrn 2.286
_exptl_crystal_description colourless
_exptl_crystal_F_000 4656
_exptl_crystal_recrystallization_method 'Re-crystallisation from solvent: water'
_exptl_crystal_size_max 0.314
_exptl_crystal_size_mid 0.164
_exptl_crystal_size_min 0.051
_refine_diff_density_max 8.862
_refine_diff_density_min -2.704
_refine_diff_density_rms 0.288
_refine_ls_extinction_method none
_refine_ls_goodness_of_fit_ref 1.062
_refine_ls_hydrogen_treatment undef
_refine_ls_matrix_type full
_refine_ls_number_parameters 1096
_refine_ls_number_reflns 84091
_refine_ls_number_restraints 8
_refine_ls_restrained_S_all 1.061
_refine_ls_R_factor_all 0.1538
_refine_ls_R_factor_gt 0.0927
_refine_ls_shift/su_max 0.003
_refine_ls_shift/su_mean 0.000
_refine_ls_structure_factor_coef Fsqd
_refine_ls_weighting_details 'w=1/[\s^2^(Fo^2^)+(0.0826P)^2^+60.9735P] where P=(Fo^2^+2Fc^2^)/3'
_refine_ls_weighting_scheme calc
_refine_ls_wR_factor_gt 0.2194
_refine_ls_wR_factor_ref 0.2479
_reflns_Friedel_coverage 0.000
_reflns_number_gt 51179
_reflns_number_total 84091
_reflns_threshold_expression 'I > 2\s(I)'
_cod_data_source_file d3nj02429f2.cif
_cod_data_source_block euf3mo
_cod_depositor_comments 'Adding full bibliography for 7062603--7062605.cif.'
_cod_original_sg_symbol_H-M 'P 21/c'
_cod_database_code 7062605
_shelx_shelxl_version_number 2018/3
_shelx_space_group_comment
;
The symmetry employed for this shelxl refinement is uniquely defined
by the following loop, which should always be used as a source of
symmetry information in preference to the above space-group names.
They are only intended as comments.
;

loop_
_space_group_symop_operation_xyz
'x, y, z'
'-x, y+1/2, -z+1/2'
'-x, -y, -z'
'x, -y-1/2, z-1/2'

loop_
_atom_site_label
_atom_site_type_symbol
_atom_site_fract_x
_atom_site_fract_y
_atom_site_fract_z
_atom_site_U_iso_or_equiv
_atom_site_adp_type
_atom_site_occupancy
_atom_site_site_symmetry_order
_atom_site_calc_flag
_atom_site_refinement_flags_posn
_atom_site_refinement_flags_adp
_atom_site_refinement_flags_occupancy
_atom_site_disorder_assembly
_atom_site_disorder_group
Eu1 Eu 0.61752(2) 0.21376(2) 0.00571(2) 0.02062(5) Uani 1 1 d . . . . .
Eu2 Eu 1.11404(2) 0.28555(2) -0.01081(2) 0.02038(5) Uani 1 1 d . . . . .
S1 S 0.68036(8) -0.02228(10) 0.06673(5) 0.0245(3) Uani 1 1 d . . . . .
S2 S 0.47123(8) 0.40275(11) -0.05188(5) 0.0258(3) Uani 1 1 d . . . . .
S3 S 0.43472(7) 0.17694(11) 0.06053(5) 0.0244(3) Uani 1 1 d . . . . .
S4 S 1.15217(7) 0.53115(10) -0.06581(5) 0.0229(2) Uani 1 1 d . . . . .
S5 S 0.99820(8) 0.09738(10) 0.05184(5) 0.0230(2) Uani 1 1 d . . . . .
S6 S 0.90805(7) 0.32378(10) -0.06429(5) 0.0237(2) Uani 1 1 d . . . . .
F11 F 0.5820(3) -0.0210(4) 0.12273(17) 0.0459(11) Uani 1 1 d . . . . .
F12 F 0.6540(3) 0.1195(4) 0.12054(18) 0.0504(12) Uani 1 1 d . . . . .
F13 F 0.7795(3) 0.0309(4) 0.15850(19) 0.0556(14) Uani 1 1 d . . . . .
F14 F 0.6778(4) 0.0012(6) 0.1915(2) 0.0724(19) Uani 1 1 d . . . . .
F21 F 0.4230(4) 0.2709(4) -0.10899(19) 0.0553(14) Uani 1 1 d . . . . .
F22 F 0.4066(4) 0.4344(5) -0.12571(19) 0.0611(15) Uani 1 1 d . . . . .
F23 F 0.5770(4) 0.2827(5) -0.11505(19) 0.0676(18) Uani 1 1 d . . . . .
F24 F 0.5728(4) 0.4459(5) -0.1239(2) 0.079(2) Uani 1 1 d . . . . .
F25 F 0.6209(5) 0.3276(9) -0.1957(3) 0.100(3) Uani 1 1 d . . . . .
F26 F 0.5515(10) 0.4695(8) -0.2091(4) 0.162(6) Uani 1 1 d . . . . .
F27 F 0.4326(7) 0.3582(10) -0.2493(3) 0.139(5) Uani 1 1 d . . . . .
F28 F 0.5028(6) 0.2212(9) -0.2395(3) 0.109(3) Uani 1 1 d . . . . .
F29 F 0.5447(8) 0.3476(10) -0.2746(3) 0.136(4) Uani 1 1 d . . . . .
F31 F 0.5016(3) 0.1971(4) 0.13644(17) 0.0482(12) Uani 1 1 d . . . . .
F32 F 0.4418(3) 0.3341(3) 0.10983(16) 0.0450(11) Uani 1 1 d . . . . .
F33 F 0.3723(3) 0.2584(4) 0.17317(16) 0.0497(12) Uani 1 1 d . . . . .
F34 F 0.2985(3) 0.2416(5) 0.11558(19) 0.0583(15) Uani 1 1 d . . . . .
F35 F 0.2550(6) 0.1094(7) 0.1780(3) 0.112(4) Uani 1 1 d . . . . .
F36 F 0.2491(6) 0.0164(12) 0.1195(3) 0.153(5) Uani 1 1 d . . . . .
F37 F 0.3717(13) -0.021(2) 0.2067(4) 0.312(17) Uani 1 1 d . . . . .
F38 F 0.3534(9) -0.1050(6) 0.1471(3) 0.141(5) Uani 1 1 d . . . . .
F39 F 0.2529(10) -0.0959(8) 0.1824(3) 0.175(7) Uani 1 1 d . . . . .
F41 F 1.1125(3) 0.4479(4) -0.13831(15) 0.0418(10) Uani 1 1 d . . . . .
F42 F 1.0287(2) 0.5592(4) -0.11806(15) 0.0396(10) Uani 1 1 d . . . . .
F43 F 1.1494(4) 0.7133(4) -0.1260(2) 0.0536(14) Uani 1 1 d . . . . .
F44 F 1.0846(4) 0.6444(6) -0.18000(19) 0.0672(18) Uani 1 1 d . . . . .
F45 F 1.2315(4) 0.7450(5) -0.1903(2) 0.0656(17) Uani 1 1 d . . . . .
F46 F 1.2008(5) 0.6136(7) -0.2300(2) 0.085(2) Uani 1 1 d . . . . .
F47 F 1.3330(4) 0.5143(5) -0.1991(2) 0.0657(17) Uani 1 1 d . . . . .
F48 F 1.3633(4) 0.6408(6) -0.1559(3) 0.080(2) Uani 1 1 d . . . . .
F49 F 1.3560(5) 0.6660(8) -0.2227(3) 0.104(3) Uani 1 1 d . . . . .
F51 F 1.1071(3) 0.1438(5) 0.11156(17) 0.0530(13) Uani 1 1 d . . . . .
F52 F 1.0012(3) 0.2373(3) 0.10908(16) 0.0424(10) Uani 1 1 d . . . . .
F53 F 0.9248(4) 0.0467(6) 0.12993(18) 0.073(2) Uani 1 1 d . . . . .
F54 F 1.0424(6) -0.0131(5) 0.1432(2) 0.090(3) Uani 1 1 d . . . . .
F55 F 0.9660(6) -0.0064(6) 0.2125(2) 0.087(3) Uani 1 1 d . . . . .
F56 F 1.0876(5) 0.0449(7) 0.2255(2) 0.090(3) Uani 1 1 d . . . . .
F57 F 1.0003(5) 0.1032(6) 0.28446(18) 0.0725(19) Uani 1 1 d . . . . .
F58 F 1.0325(5) 0.2343(6) 0.2483(2) 0.081(2) Uani 1 1 d . . . . .
F59 F 0.9156(5) 0.1769(8) 0.2392(2) 0.093(3) Uani 1 1 d . . . . .
F61 F 0.8906(4) 0.1859(4) -0.12170(18) 0.0624(16) Uani 1 1 d . . . . .
F62 F 0.9695(4) 0.3110(5) -0.13459(19) 0.0579(15) Uani 1 1 d . . . . .
F63 F 0.7642(3) 0.3240(5) -0.1316(2) 0.0668(18) Uani 1 1 d . . . . .
F64 F 0.8260(6) 0.2904(4) -0.1853(2) 0.079(2) Uani 1 1 d . . . . .
F65 F 0.7347(4) 0.5209(6) -0.1510(3) 0.094(3) Uani 1 1 d . . . . .
F66 F 0.7689(5) 0.4714(6) -0.2101(3) 0.096(3) Uani 1 1 d . . . . .
F67 F 0.7879(4) 0.6767(5) -0.1976(2) 0.0644(16) Uani 1 1 d . . . . .
F68 F 0.8992(4) 0.5978(6) -0.1973(3) 0.094(3) Uani 1 1 d . . . . .
F69 F 0.8592(5) 0.6455(5) -0.1401(3) 0.084(2) Uani 1 1 d . . . . .
O11 O 0.6306(2) 0.0496(3) 0.04065(17) 0.0308(10) Uani 1 1 d . . . . .
O12 O 0.6562(2) -0.1276(3) 0.06013(16) 0.0296(9) Uani 1 1 d . . . . .
O13 O 0.7647(2) -0.0030(3) 0.06713(17) 0.0311(10) Uani 1 1 d . . . . .
O14 O 0.7222(4) -0.1262(5) 0.1526(2) 0.0460(13) Uani 1 1 d . . . . .
O21 O 0.5311(2) 0.3335(3) -0.03225(16) 0.0289(9) Uani 1 1 d . . . . .
O22 O 0.3937(3) 0.3876(4) -0.03796(18) 0.0385(11) Uani 1 1 d . . . . .
O23 O 0.4968(2) 0.5090(3) -0.05282(15) 0.0295(10) Uani 1 1 d . . . . .
O24 O 0.5040(4) 0.3435(7) -0.1714(2) 0.0584(18) Uani 1 1 d . . . . .
O31 O 0.5098(2) 0.2152(3) 0.04831(17) 0.0301(9) Uani 1 1 d . . . . .
O32 O 0.4310(3) 0.0652(3) 0.06564(17) 0.0324(10) Uani 1 1 d . . . . .
O33 O 0.3665(3) 0.2233(4) 0.03769(18) 0.0341(10) Uani 1 1 d . . . . .
O34 O 0.3643(5) 0.1031(5) 0.1443(2) 0.0545(17) Uani 1 1 d . . . . .
O41 O 1.1090(2) 0.4447(3) -0.05005(15) 0.0259(8) Uani 1 1 d . . . . .
O42 O 1.2357(2) 0.5113(3) -0.06845(17) 0.0297(9) Uani 1 1 d . . . . .
O43 O 1.1342(2) 0.6285(3) -0.04628(17) 0.0291(9) Uani 1 1 d . . . . .
O44 O 1.2085(3) 0.5913(4) -0.16026(18) 0.0393(11) Uani 1 1 d . . . . .
O51 O 1.0463(2) 0.1624(3) 0.02746(15) 0.0266(8) Uani 1 1 d . . . . .
O52 O 1.0213(2) -0.0105(3) 0.05271(16) 0.0271(8) Uani 1 1 d . . . . .
O53 O 0.9146(2) 0.1157(4) 0.04417(17) 0.0333(10) Uani 1 1 d . . . . .
O54 O 1.0081(4) 0.1265(5) 0.17650(17) 0.0423(13) Uani 1 1 d . . . . .
O61 O 0.9856(2) 0.2817(3) -0.04939(17) 0.0311(10) Uani 1 1 d . . . . .
O62 O 0.9045(3) 0.4351(3) -0.06373(17) 0.0309(9) Uani 1 1 d . . . . .
O63 O 0.8434(3) 0.2712(4) -0.04811(18) 0.0346(11) Uani 1 1 d . . . . .
O64 O 0.8496(3) 0.4398(4) -0.15262(17) 0.0374(11) Uani 1 1 d . . . . .
OW1 O 0.6317(2) 0.3549(3) 0.05363(15) 0.0266(8) Uani 1 1 d . . . . .
OW2 O 0.7528(2) 0.2022(3) 0.03787(16) 0.0272(9) Uani 1 1 d . . . . .
OW3 O 0.6971(2) 0.3312(3) -0.02878(17) 0.0319(10) Uani 1 1 d . . . . .
OW4 O 0.5128(2) 0.1134(3) -0.03271(17) 0.0321(10) Uani 1 1 d . . . . .
OW5 O 0.6751(3) 0.1090(4) -0.04419(17) 0.0325(10) Uani 1 1 d . . . . .
OW6 O 1.2354(2) 0.2980(3) -0.04467(17) 0.0298(10) Uani 1 1 d . . . . .
OW7 O 1.2096(2) 0.1701(4) 0.02344(17) 0.0324(10) Uani 1 1 d . . . . .
OW8 O 1.1907(2) 0.3947(4) 0.03801(17) 0.0339(10) Uani 1 1 d . . . . .
OW9 O 1.0275(2) 0.3871(3) 0.02824(17) 0.0310(9) Uani 1 1 d . . . . .
OW10 O 1.1088(2) 0.1441(3) -0.05844(15) 0.0259(8) Uani 1 1 d . . . . .
OW11 O 1.3378(3) 0.4627(4) 0.0341(2) 0.0379(11) Uani 1 1 d . . . . .
OW12 O 0.8247(3) 0.0359(3) -0.02950(18) 0.0338(10) Uani 1 1 d . . . . .
C11 C 0.6550(4) 0.0154(6) 0.1186(3) 0.0379(15) Uani 1 1 d . . . . .
C12 C 0.7117(5) -0.0216(7) 0.1570(3) 0.0452(18) Uani 1 1 d . . . . .
C13 C 0.7494(10) -0.1795(15) 0.1875(6) 0.049(4) Uiso 0.507(14) 1 d D . P A 1
C14 C 0.7924(7) -0.2743(11) 0.1710(3) 0.053(5) Uiso 0.507(14) 1 d D . P A 1
F15 F 0.8102(8) -0.1264(11) 0.2109(4) 0.054(4) Uiso 0.507(14) 1 d D . P A 1
F16 F 0.6897(10) -0.2139(14) 0.2083(5) 0.084(5) Uiso 0.507(14) 1 d . . P A 1
F17 F 0.7481(7) -0.3276(9) 0.1426(4) 0.039(3) Uiso 0.507(14) 1 d D . P A 1
F18 F 0.8159(8) -0.3425(10) 0.2000(4) 0.051(3) Uiso 0.507(14) 1 d D . P A 1
F19 F 0.8559(7) -0.2408(11) 0.1550(4) 0.057(3) Uiso 0.507(14) 1 d D . P A 1
C130 C 0.7853(12) -0.1814(14) 0.1765(5) 0.043(4) Uiso 0.493(14) 1 d D . P A 2
C140 C 0.7564(7) -0.2885(12) 0.1842(4) 0.043(4) Uiso 0.493(14) 1 d D . P A 2
F150 F 0.7902(10) -0.1377(12) 0.2161(4) 0.055(4) Uiso 0.493(14) 1 d D . P A 2
F160 F 0.8493(8) -0.1815(13) 0.1569(4) 0.063(4) Uiso 0.493(14) 1 d . . P A 2
F170 F 0.7363(11) -0.3398(14) 0.1494(4) 0.069(5) Uiso 0.493(14) 1 d D . P A 2
F180 F 0.8085(10) -0.3363(13) 0.2107(5) 0.069(5) Uiso 0.493(14) 1 d D . P A 2
F190 F 0.6893(8) -0.2897(13) 0.2012(5) 0.073(4) Uiso 0.493(14) 1 d D . P A 2
C21 C 0.4575(4) 0.3643(5) -0.1058(2) 0.0340(13) Uani 1 1 d . . . . .
C22 C 0.5299(5) 0.3607(7) -0.1301(3) 0.0433(17) Uani 1 1 d . . . . .
C23 C 0.5478(9) 0.3619(17) -0.2024(4) 0.098(6) Uani 1 1 d . . . . .
C24 C 0.5057(11) 0.3273(17) -0.2434(4) 0.103(7) Uani 1 1 d . . . . .
C31 C 0.4363(4) 0.2310(4) 0.1130(2) 0.0291(12) Uani 1 1 d . . . . .
C32 C 0.3654(5) 0.2070(6) 0.1376(2) 0.0348(14) Uani 1 1 d . . . . .
C33 C 0.3021(7) 0.0549(9) 0.1585(4) 0.068(3) Uani 1 1 d . . . . .
C34 C 0.3228(17) -0.0508(10) 0.1721(7) 0.157(12) Uani 1 1 d . . . . .
C41 C 1.1061(4) 0.5394(5) -0.1202(2) 0.0298(11) Uani 1 1 d . . . . .
C42 C 1.1383(5) 0.6249(6) -0.1477(3) 0.0393(16) Uani 1 1 d . . . . .
C43 C 1.2378(6) 0.6439(8) -0.1933(3) 0.051(2) Uani 1 1 d . . . . .
C44 C 1.3254(6) 0.6161(9) -0.1930(4) 0.058(3) Uani 1 1 d . . . . .
C51 C 1.0280(4) 0.1423(5) 0.1054(2) 0.0302(12) Uani 1 1 d . . . . .
C52 C 0.9996(5) 0.0742(6) 0.1403(3) 0.0418(16) Uani 1 1 d . . . . .
C53 C 1.0137(7) 0.0747(8) 0.2138(3) 0.052(2) Uani 1 1 d . . . . .
C54 C 0.9898(7) 0.1488(10) 0.2474(3) 0.057(2) Uani 1 1 d . . . . .
C61 C 0.9009(5) 0.2886(5) -0.1196(2) 0.0363(14) Uani 1 1 d . . . . .
C62 C 0.8324(6) 0.3378(6) -0.1484(3) 0.0458(19) Uani 1 1 d . . . . .
C63 C 0.7959(5) 0.5062(7) -0.1730(3) 0.0472(19) Uani 1 1 d . . . . .
C64 C 0.8373(5) 0.6095(7) -0.1773(3) 0.0467(19) Uani 1 1 d . . . . .

loop_
_atom_site_aniso_label
_atom_site_aniso_U_11
_atom_site_aniso_U_22
_atom_site_aniso_U_33
_atom_site_aniso_U_23
_atom_site_aniso_U_13
_atom_site_aniso_U_12
Eu1 0.01128(8) 0.01427(9) 0.03634(14) 0.00032(9) 0.00266(9) 0.00052(7)
Eu2 0.01200(8) 0.01389(9) 0.03555(14) 0.00043(9) 0.00400(9) -0.00129(7)
S1 0.0130(4) 0.0125(5) 0.0475(8) 0.0030(5) 0.0017(5) 0.0008(4)
S2 0.0136(4) 0.0193(5) 0.0439(8) 0.0033(5) -0.0001(5) -0.0012(4)
S3 0.0130(4) 0.0187(5) 0.0422(8) -0.0005(5) 0.0057(4) -0.0023(4)
S4 0.0130(4) 0.0129(5) 0.0432(8) 0.0018(5) 0.0051(4) -0.0020(3)
S5 0.0141(4) 0.0166(5) 0.0389(7) 0.0015(5) 0.0051(4) -0.0018(4)
S6 0.0131(4) 0.0178(5) 0.0405(8) 0.0002(5) 0.0036(4) 0.0000(4)
F11 0.0235(19) 0.051(3) 0.065(3) 0.002(2) 0.0149(19) 0.0007(18)
F12 0.045(3) 0.030(2) 0.076(4) -0.013(2) 0.003(2) 0.0053(19)
F13 0.045(3) 0.050(3) 0.068(4) -0.007(3) -0.011(2) -0.010(2)
F14 0.083(5) 0.082(5) 0.053(4) -0.005(3) 0.012(3) 0.023(4)
F21 0.057(3) 0.043(3) 0.064(3) -0.002(2) -0.002(3) -0.023(2)
F22 0.049(3) 0.070(4) 0.060(3) 0.009(3) -0.013(2) 0.017(3)
F23 0.058(4) 0.090(5) 0.054(3) -0.003(3) 0.004(3) 0.040(3)
F24 0.071(4) 0.079(4) 0.094(5) -0.033(4) 0.045(4) -0.048(4)
F25 0.050(4) 0.167(9) 0.086(5) -0.004(6) 0.020(4) 0.000(5)
F26 0.272(17) 0.072(6) 0.153(10) 0.022(6) 0.078(11) -0.037(8)
F27 0.137(9) 0.197(12) 0.076(6) -0.020(7) -0.021(6) 0.085(9)
F28 0.105(7) 0.121(9) 0.105(7) -0.028(6) 0.020(6) 0.005(6)
F29 0.175(12) 0.169(11) 0.071(6) 0.001(6) 0.040(6) 0.030(9)
F31 0.030(2) 0.064(3) 0.048(3) -0.007(2) -0.0063(19) 0.009(2)
F32 0.053(3) 0.025(2) 0.060(3) -0.0057(19) 0.018(2) -0.0083(19)
F33 0.065(3) 0.040(2) 0.047(3) -0.006(2) 0.021(2) 0.002(2)
F34 0.027(2) 0.084(4) 0.066(3) 0.016(3) 0.016(2) 0.014(2)
F35 0.148(8) 0.089(5) 0.118(7) -0.043(5) 0.100(6) -0.068(6)
F36 0.101(8) 0.271(16) 0.086(6) -0.013(8) 0.014(6) 0.072(9)
F37 0.32(2) 0.55(4) 0.065(7) 0.017(13) -0.014(10) -0.31(3)
F38 0.296(16) 0.035(4) 0.097(6) -0.001(4) 0.036(8) -0.001(6)
F39 0.330(18) 0.112(7) 0.092(6) -0.020(6) 0.070(9) -0.151(10)
F41 0.035(2) 0.037(2) 0.053(3) -0.0051(19) 0.005(2) -0.0076(18)
F42 0.0177(16) 0.044(2) 0.056(3) 0.005(2) -0.0009(16) -0.0018(15)
F43 0.059(3) 0.029(2) 0.078(4) 0.003(2) 0.030(3) -0.007(2)
F44 0.045(3) 0.093(5) 0.063(4) 0.036(3) 0.003(3) 0.007(3)
F45 0.066(4) 0.047(3) 0.087(4) 0.016(3) 0.024(3) -0.009(3)
F46 0.078(5) 0.128(7) 0.048(3) 0.017(4) 0.007(3) -0.011(5)
F47 0.062(4) 0.062(4) 0.077(4) -0.005(3) 0.026(3) 0.007(3)
F48 0.042(3) 0.095(5) 0.101(5) 0.001(4) -0.004(3) -0.023(3)
F49 0.071(5) 0.125(7) 0.127(7) 0.054(6) 0.060(5) 0.009(5)
F51 0.0219(19) 0.077(4) 0.058(3) -0.019(3) -0.0038(19) -0.001(2)
F52 0.048(3) 0.027(2) 0.053(3) -0.0029(18) 0.010(2) 0.0022(18)
F53 0.075(4) 0.095(5) 0.049(3) 0.007(3) 0.005(3) -0.057(4)
F54 0.169(9) 0.041(3) 0.059(4) 0.002(3) 0.015(4) 0.042(4)
F55 0.152(8) 0.063(4) 0.045(3) 0.001(3) 0.011(4) -0.041(5)
F56 0.086(5) 0.121(7) 0.060(4) 0.008(4) 0.002(4) 0.057(5)
F57 0.095(5) 0.088(5) 0.035(3) 0.007(3) 0.007(3) 0.012(4)
F58 0.114(7) 0.071(5) 0.060(4) -0.011(3) 0.010(4) -0.015(4)
F59 0.070(5) 0.138(7) 0.075(5) 0.016(5) 0.022(4) 0.044(5)
F61 0.101(5) 0.025(2) 0.060(3) -0.008(2) 0.006(3) 0.003(3)
F62 0.060(3) 0.056(3) 0.064(3) 0.012(3) 0.032(3) 0.022(3)
F63 0.034(3) 0.068(4) 0.093(4) 0.033(3) -0.017(3) -0.024(3)
F64 0.141(7) 0.043(3) 0.048(3) -0.007(2) -0.020(4) -0.013(4)
F65 0.046(4) 0.071(5) 0.172(8) 0.032(5) 0.042(4) 0.015(3)
F66 0.116(7) 0.054(4) 0.102(6) 0.000(4) -0.064(5) 0.000(4)
F67 0.064(4) 0.047(3) 0.080(4) 0.015(3) -0.001(3) 0.015(3)
F68 0.060(4) 0.070(4) 0.158(8) 0.064(5) 0.045(5) 0.019(3)
F69 0.099(6) 0.035(3) 0.107(6) -0.007(3) -0.033(4) -0.003(3)
O11 0.0162(16) 0.0121(15) 0.063(3) 0.0065(17) -0.0013(17) 0.0035(12)
O12 0.0181(16) 0.0143(16) 0.056(3) 0.0017(16) 0.0022(17) -0.0012(12)
O13 0.0102(14) 0.0238(19) 0.059(3) 0.0043(19) 0.0028(16) -0.0001(13)
O14 0.038(3) 0.044(3) 0.053(3) 0.003(3) -0.006(2) 0.002(2)
O21 0.0171(16) 0.0181(17) 0.050(3) 0.0048(17) -0.0011(16) 0.0039(13)
O22 0.0198(19) 0.040(3) 0.056(3) 0.003(2) 0.0031(19) -0.0041(18)
O23 0.0179(16) 0.0176(17) 0.053(3) 0.0044(18) 0.0033(18) -0.0027(13)
O24 0.049(4) 0.085(5) 0.040(3) -0.007(3) 0.001(3) -0.004(4)
O31 0.0161(15) 0.029(2) 0.047(3) -0.0032(19) 0.0104(16) -0.0037(14)
O32 0.0226(18) 0.0166(17) 0.060(3) -0.0019(18) 0.0129(19) -0.0025(14)
O33 0.0189(17) 0.030(2) 0.053(3) 0.006(2) 0.0010(18) 0.0012(15)
O34 0.080(5) 0.032(3) 0.057(4) 0.001(3) 0.032(3) -0.007(3)
O41 0.0175(15) 0.0127(14) 0.048(3) 0.0026(14) 0.0078(16) -0.0032(12)
O42 0.0112(14) 0.0206(18) 0.057(3) 0.0025(17) 0.0047(15) -0.0012(12)
O43 0.0164(16) 0.0166(17) 0.055(3) -0.0033(17) 0.0056(16) -0.0029(12)
O44 0.038(3) 0.037(3) 0.046(3) 0.002(2) 0.016(2) -0.004(2)
O51 0.0200(16) 0.0167(15) 0.045(3) 0.0037(15) 0.0101(16) -0.0041(12)
O52 0.0173(16) 0.0169(16) 0.048(3) 0.0028(16) 0.0085(16) 0.0004(12)
O53 0.0135(16) 0.030(2) 0.057(3) 0.002(2) 0.0057(17) 0.0018(14)
O54 0.050(3) 0.044(3) 0.032(3) -0.001(2) 0.003(2) 0.006(3)
O61 0.0154(15) 0.0220(19) 0.055(3) -0.0020(18) -0.0018(16) -0.0006(13)
O62 0.0242(18) 0.0137(16) 0.054(3) -0.0030(17) -0.0008(18) 0.0018(13)
O63 0.0194(18) 0.027(2) 0.059(3) 0.006(2) 0.0112(19) 0.0003(15)
O64 0.041(3) 0.026(2) 0.044(3) 0.0004(19) -0.002(2) -0.008(2)
OW1 0.0214(17) 0.0157(16) 0.043(2) -0.0009(16) 0.0063(16) 0.0011(13)
OW2 0.0132(14) 0.0174(17) 0.050(3) 0.0025(16) -0.0007(15) -0.0007(12)
OW3 0.0168(16) 0.0192(18) 0.062(3) 0.0081(18) 0.0142(18) 0.0007(13)
OW4 0.0153(16) 0.0196(18) 0.059(3) -0.0073(18) -0.0047(17) 0.0043(13)
OW5 0.0199(17) 0.029(2) 0.048(3) -0.0091(19) 0.0046(17) 0.0084(15)
OW6 0.0147(15) 0.0188(18) 0.058(3) 0.0016(17) 0.0114(17) 0.0010(12)
OW7 0.0115(14) 0.026(2) 0.058(3) 0.009(2) -0.0032(16) 0.0004(13)
OW8 0.0167(16) 0.032(2) 0.053(3) -0.008(2) 0.0030(17) -0.0055(15)
OW9 0.0205(16) 0.0202(17) 0.055(3) -0.0068(18) 0.0151(18) -0.0028(13)
OW10 0.0192(16) 0.0144(15) 0.044(2) -0.0026(15) 0.0029(16) -0.0024(12)
OW11 0.0181(17) 0.022(2) 0.073(4) 0.000(2) 0.005(2) -0.0003(14)
OW12 0.0180(16) 0.0209(18) 0.062(3) 0.0000(19) 0.0026(18) 0.0007(13)
C11 0.023(3) 0.036(3) 0.055(4) -0.006(3) 0.007(3) 0.002(2)
C12 0.039(4) 0.052(5) 0.043(4) -0.001(4) -0.002(3) -0.006(3)
C21 0.028(3) 0.026(3) 0.047(4) 0.002(3) -0.002(2) -0.002(2)
C22 0.039(4) 0.047(4) 0.044(4) -0.005(3) 0.005(3) -0.006(3)
C23 0.066(8) 0.181(19) 0.049(7) -0.003(9) 0.011(6) 0.003(10)
C24 0.119(14) 0.148(17) 0.044(7) 0.012(8) 0.020(7) 0.071(13)
C31 0.028(3) 0.017(2) 0.042(3) 0.001(2) 0.004(2) 0.0004(18)
C32 0.033(3) 0.033(3) 0.040(4) 0.003(3) 0.008(3) -0.001(2)
C33 0.054(6) 0.053(6) 0.099(9) 0.015(6) 0.019(6) -0.012(5)
C34 0.29(3) 0.040(6) 0.174(19) -0.021(9) 0.17(2) -0.052(11)
C41 0.023(2) 0.027(3) 0.041(3) 0.002(2) 0.007(2) -0.003(2)
C42 0.032(3) 0.037(4) 0.050(4) 0.010(3) 0.010(3) -0.003(3)
C43 0.046(5) 0.048(5) 0.061(6) 0.008(4) 0.016(4) -0.004(4)
C44 0.044(5) 0.062(6) 0.072(7) 0.008(5) 0.020(5) -0.010(4)
C51 0.021(2) 0.027(3) 0.043(3) -0.003(2) 0.002(2) -0.0031(19)
C52 0.049(4) 0.031(3) 0.045(4) 0.000(3) 0.004(3) -0.005(3)
C53 0.069(6) 0.048(5) 0.040(4) -0.002(4) 0.005(4) 0.002(4)
C54 0.060(6) 0.072(7) 0.039(4) 0.000(4) 0.006(4) 0.012(5)
C61 0.041(4) 0.028(3) 0.040(4) 0.002(3) 0.005(3) 0.002(3)
C62 0.057(5) 0.035(4) 0.042(4) 0.001(3) -0.007(4) -0.013(3)
C63 0.040(4) 0.041(4) 0.058(5) 0.008(4) -0.005(4) -0.004(3)
C64 0.033(4) 0.043(4) 0.062(5) 0.011(4) -0.003(3) 0.001(3)

loop_
_atom_type_symbol
_atom_type_description
_atom_type_scat_dispersion_real
_atom_type_scat_dispersion_imag
_atom_type_scat_source
C C 0.0033 0.0016 'International Tables Vol C Tables 4.2.6.8 and 6.1.1.4'
H H 0.0000 0.0000 'International Tables Vol C Tables 4.2.6.8 and 6.1.1.4'
O O 0.0106 0.0060 'International Tables Vol C Tables 4.2.6.8 and 6.1.1.4'
F F 0.0171 0.0103 'International Tables Vol C Tables 4.2.6.8 and 6.1.1.4'
S S 0.1246 0.1234 'International Tables Vol C Tables 4.2.6.8 and 6.1.1.4'
Eu Eu -0.1578 3.6682 'International Tables Vol C Tables 4.2.6.8 and 6.1.1.4'

loop_
_geom_angle_atom_site_label_1
_geom_angle_atom_site_label_2
_geom_angle_atom_site_label_3
_geom_angle
_geom_angle_site_symmetry_1
_geom_angle_site_symmetry_3
_geom_angle_publ_flag
O21 Eu1 OW3 72.15(15) . . ?
O21 Eu1 OW1 81.33(17) . . ?
OW3 Eu1 OW1 78.03(17) . . ?
O21 Eu1 OW5 107.20(18) . . ?
OW3 Eu1 OW5 75.77(17) . . ?
OW1 Eu1 OW5 148.10(15) . . ?
O21 Eu1 O31 79.94(17) . . ?
OW3 Eu1 O31 139.95(15) . . ?
OW1 Eu1 O31 69.71(15) . . ?
OW5 Eu1 O31 141.32(16) . . ?
O21 Eu1 O11 146.86(14) . . ?
OW3 Eu1 O11 138.86(14) . . ?
OW1 Eu1 O11 111.96(17) . . ?
OW5 Eu1 O11 77.96(18) . . ?
O31 Eu1 O11 77.05(16) . . ?
O21 Eu1 OW2 139.86(14) . . ?
OW3 Eu1 OW2 71.42(16) . . ?
OW1 Eu1 OW2 75.21(15) . . ?
OW5 Eu1 OW2 79.42(17) . . ?
O31 Eu1 OW2 119.98(18) . . ?
O11 Eu1 OW2 73.05(14) . . ?
O21 Eu1 OW4 73.09(16) . . ?
OW3 Eu1 OW4 121.43(19) . . ?
OW1 Eu1 OW4 139.12(15) . . ?
OW5 Eu1 OW4 71.52(16) . . ?
O31 Eu1 OW4 74.75(17) . . ?
O11 Eu1 OW4 78.05(16) . . ?
OW2 Eu1 OW4 142.50(14) . . ?
OW10 Eu2 O51 80.48(15) . . ?
OW10 Eu2 OW7 78.16(17) . . ?
O51 Eu2 OW7 71.55(15) . . ?
OW10 Eu2 O61 71.30(16) . . ?
O51 Eu2 O61 78.04(17) . . ?
OW7 Eu2 O61 139.79(15) . . ?
OW10 Eu2 OW8 148.99(15) . . ?
O51 Eu2 OW8 108.13(18) . . ?
OW7 Eu2 OW8 76.74(18) . . ?
O61 Eu2 OW8 139.06(16) . . ?
OW10 Eu2 O41 108.63(16) . . ?
O51 Eu2 O41 148.14(14) . . ?
OW7 Eu2 O41 139.54(14) . . ?
O61 Eu2 O41 76.44(15) . . ?
OW8 Eu2 O41 80.11(17) . . ?
OW10 Eu2 OW9 140.25(14) . . ?
O51 Eu2 OW9 74.95(15) . . ?
OW7 Eu2 OW9 121.21(19) . . ?
O61 Eu2 OW9 73.34(17) . . ?
OW8 Eu2 OW9 69.74(16) . . ?
O41 Eu2 OW9 79.67(16) . . ?
OW10 Eu2 OW6 74.73(15) . . ?
O51 Eu2 OW6 138.90(14) . . ?
OW7 Eu2 OW6 71.62(16) . . ?
O61 Eu2 OW6 122.27(18) . . ?
OW8 Eu2 OW6 80.27(17) . . ?
O41 Eu2 OW6 72.09(14) . . ?
OW9 Eu2 OW6 141.76(14) . . ?
O12 S1 O13 115.5(3) . . ?
O12 S1 O11 112.5(3) . . ?
O13 S1 O11 113.8(3) . . ?
O12 S1 C11 107.3(3) . . ?
O13 S1 C11 105.9(3) . . ?
O11 S1 C11 100.3(3) . . ?
O23 S2 O22 114.9(3) . . ?
O23 S2 O21 113.6(3) . . ?
O22 S2 O21 113.5(3) . . ?
O23 S2 C21 104.5(3) . . ?
O22 S2 C21 103.6(3) . . ?
O21 S2 C21 105.3(3) . . ?
O33 S3 O32 115.5(3) . . ?
O33 S3 O31 113.5(3) . . ?
O32 S3 O31 114.6(3) . . ?
O33 S3 C31 104.3(3) . . ?
O32 S3 C31 105.7(3) . . ?
O31 S3 C31 101.2(3) . . ?
O42 S4 O43 115.5(3) . . ?
O42 S4 O41 114.5(3) . . ?
O43 S4 O41 112.1(3) . . ?
O42 S4 C41 105.7(3) . . ?
O43 S4 C41 105.9(3) . . ?
O41 S4 C41 101.5(3) . . ?
O53 S5 O52 115.0(3) . . ?
O53 S5 O51 114.3(3) . . ?
O52 S5 O51 113.6(3) . . ?
O53 S5 C51 106.1(3) . . ?
O52 S5 C51 103.8(3) . . ?
O51 S5 C51 102.2(3) . . ?
O63 S6 O62 115.7(3) . . ?
O63 S6 O61 113.6(3) . . ?
O62 S6 O61 114.0(3) . . ?
O63 S6 C61 105.2(4) . . ?
O62 S6 C61 105.2(3) . . ?
O61 S6 C61 101.1(3) . . ?
S1 O11 Eu1 148.4(3) . . ?
C13 O14 C12 116.8(10) . . ?
C12 O14 C130 122.0(9) . . ?
S2 O21 Eu1 172.8(3) . . ?
C23 O24 C22 123.6(9) . . ?
S3 O31 Eu1 153.1(3) . . ?
C33 O34 C32 122.3(8) . . ?
S4 O41 Eu2 147.8(3) . . ?
C42 O44 C43 117.6(7) . . ?
S5 O51 Eu2 173.0(3) . . ?
C52 O54 C53 120.5(7) . . ?
S6 O61 Eu2 154.7(3) . . ?
C62 O64 C63 121.2(7) . . ?
F11 C11 F12 109.3(6) . . ?
F11 C11 C12 108.1(7) . . ?
F12 C11 C12 106.2(7) . . ?
F11 C11 S1 107.7(5) . . ?
F12 C11 S1 108.2(6) . . ?
C12 C11 S1 117.2(5) . . ?
F13 C12 F14 107.7(8) . . ?
F13 C12 O14 112.6(8) . . ?
F14 C12 O14 112.0(8) . . ?
F13 C12 C11 109.2(7) . . ?
F14 C12 C11 108.0(7) . . ?
O14 C12 C11 107.2(7) . . ?
F16 C13 O14 112.0(15) . . ?
F16 C13 F15 116.3(17) . . ?
O14 C13 F15 111.4(14) . . ?
F16 C13 C14 108.4(15) . . ?
O14 C13 C14 104.3(13) . . ?
F15 C13 C14 103.2(14) . . ?
F18 C14 F19 107.5(13) . . ?
F18 C14 F17 104.5(13) . . ?
F19 C14 F17 109.2(12) . . ?
F18 C14 C13 113.8(13) . . ?
F19 C14 C13 108.0(13) . . ?
F17 C14 C13 113.5(12) . . ?
F160 C130 F150 118.1(16) . . ?
F160 C130 O14 110.4(13) . . ?
F150 C130 O14 105.0(13) . . ?
F160 C130 C140 112.3(15) . . ?
F150 C130 C140 102.2(13) . . ?
O14 C130 C140 108.1(13) . . ?
F170 C140 F180 114.3(16) . . ?
F170 C140 F190 101.2(14) . . ?
F180 C140 F190 105.9(14) . . ?
F170 C140 C130 112.6(13) . . ?
F180 C140 C130 109.5(14) . . ?
F190 C140 C130 113.0(14) . . ?
F21 C21 F22 108.3(6) . . ?
F21 C21 C22 107.5(7) . . ?
F22 C21 C22 106.3(7) . . ?
F21 C21 S2 109.5(5) . . ?
F22 C21 S2 106.4(5) . . ?
C22 C21 S2 118.5(5) . . ?
F24 C22 F23 105.9(8) . . ?
F24 C22 O24 113.3(8) . . ?
F23 C22 O24 110.2(8) . . ?
F24 C22 C21 110.8(7) . . ?
F23 C22 C21 108.4(7) . . ?
O24 C22 C21 108.2(7) . . ?
F25 C23 O24 114.2(13) . . ?
F25 C23 F26 107.5(15) . . ?
O24 C23 F26 109.4(14) . . ?
F25 C23 C24 113.2(13) . . ?
O24 C23 C24 111.0(14) . . ?
F26 C23 C24 100.6(14) . . ?
F29 C24 F27 112.6(13) . . ?
F29 C24 F28 107.4(13) . . ?
F27 C24 F28 106.0(19) . . ?
F29 C24 C23 113.1(18) . . ?
F27 C24 C23 113.2(13) . . ?
F28 C24 C23 103.7(13) . . ?
F32 C31 F31 107.9(6) . . ?
F32 C31 C32 107.6(5) . . ?
F31 C31 C32 106.5(6) . . ?
F32 C31 S3 107.7(5) . . ?
F31 C31 S3 109.0(5) . . ?
C32 C31 S3 117.7(5) . . ?
F33 C32 F34 106.4(7) . . ?
F33 C32 O34 111.3(7) . . ?
F34 C32 O34 112.7(7) . . ?
F33 C32 C31 110.1(6) . . ?
F34 C32 C31 108.6(6) . . ?
O34 C32 C31 107.7(6) . . ?
F35 C33 O34 117.7(10) . . ?
F35 C33 C34 120.5(11) . . ?
O34 C33 C34 111.2(13) . . ?
F35 C33 F36 103.8(10) . . ?
O34 C33 F36 106.2(11) . . ?
C34 C33 F36 92.4(14) . . ?
F38 C34 F37 116(3) . . ?
F38 C34 F39 110.5(15) . . ?
F37 C34 F39 112.3(14) . . ?
F38 C34 C33 116.2(15) . . ?
F37 C34 C33 94.7(16) . . ?
F39 C34 C33 106(2) . . ?
F41 C41 F42 108.5(5) . . ?
F41 C41 C42 109.3(6) . . ?
F42 C41 C42 107.4(6) . . ?
F41 C41 S4 108.7(5) . . ?
F42 C41 S4 106.2(5) . . ?
C42 C41 S4 116.5(5) . . ?
F44 C42 F43 107.0(7) . . ?
F44 C42 O44 111.9(7) . . ?
F43 C42 O44 110.3(7) . . ?
F44 C42 C41 109.2(6) . . ?
F43 C42 C41 110.1(7) . . ?
O44 C42 C41 108.3(6) . . ?
F45 C43 F46 108.7(9) . . ?
F45 C43 O44 112.9(8) . . ?
F46 C43 O44 111.1(8) . . ?
F45 C43 C44 108.7(8) . . ?
F46 C43 C44 107.5(9) . . ?
O44 C43 C44 107.8(8) . . ?
F49 C44 F48 110.3(10) . . ?
F49 C44 F47 108.9(10) . . ?
F48 C44 F47 108.8(10) . . ?
F49 C44 C43 110.0(10) . . ?
F48 C44 C43 108.9(9) . . ?
F47 C44 C43 109.9(8) . . ?
F52 C51 F51 108.8(6) . . ?
F52 C51 C52 109.1(6) . . ?
F51 C51 C52 106.6(6) . . ?
F52 C51 S5 108.4(5) . . ?
F51 C51 S5 108.3(5) . . ?
C52 C51 S5 115.4(5) . . ?
F53 C52 F54 106.8(8) . . ?
F53 C52 O54 111.3(8) . . ?
F54 C52 O54 111.0(7) . . ?
F53 C52 C51 109.4(7) . . ?
F54 C52 C51 108.8(7) . . ?
O54 C52 C51 109.5(6) . . ?
F55 C53 F56 109.5(9) . . ?
F55 C53 O54 112.0(8) . . ?
F56 C53 O54 111.4(9) . . ?
F55 C53 C54 108.2(9) . . ?
F56 C53 C54 107.1(8) . . ?
O54 C53 C54 108.4(8) . . ?
F59 C54 F58 106.6(10) . . ?
F59 C54 F57 109.8(9) . . ?
F58 C54 F57 109.3(9) . . ?
F59 C54 C53 110.6(9) . . ?
F58 C54 C53 110.7(9) . . ?
F57 C54 C53 109.8(9) . . ?
F62 C61 F61 107.9(7) . . ?
F62 C61 C62 108.6(7) . . ?
F61 C61 C62 107.0(7) . . ?
F62 C61 S6 109.2(6) . . ?
F61 C61 S6 106.9(5) . . ?
C62 C61 S6 116.9(6) . . ?
F64 C62 F63 108.0(8) . . ?
F64 C62 O64 110.8(7) . . ?
F63 C62 O64 111.8(8) . . ?
F64 C62 C61 109.4(8) . . ?
F63 C62 C61 109.0(7) . . ?
O64 C62 C61 107.7(7) . . ?
F66 C63 F65 108.6(9) . . ?
F66 C63 O64 111.8(8) . . ?
F65 C63 O64 110.4(8) . . ?
F66 C63 C64 109.7(8) . . ?
F65 C63 C64 108.5(8) . . ?
O64 C63 C64 107.8(7) . . ?
F68 C64 F69 109.4(9) . . ?
F68 C64 F67 109.4(8) . . ?
F69 C64 F67 108.8(8) . . ?
F68 C64 C63 110.4(9) . . ?
F69 C64 C63 108.5(8) . . ?
F67 C64 C63 110.3(7) . . ?

loop_
_geom_bond_atom_site_label_1
_geom_bond_atom_site_label_2
_geom_bond_distance
_geom_bond_site_symmetry_2
_geom_bond_publ_flag
Eu1 O21 2.375(4) . yes
Eu1 OW3 2.383(4) . yes
Eu1 OW1 2.384(4) . yes
Eu1 OW5 2.389(5) . yes
Eu1 O31 2.397(4) . yes
Eu1 O11 2.399(4) . yes
Eu1 OW2 2.415(4) . yes
Eu1 OW4 2.425(4) . yes
Eu2 OW10 2.381(4) . yes
Eu2 O51 2.381(4) . yes
Eu2 OW7 2.383(4) . yes
Eu2 O61 2.386(5) . yes
Eu2 OW8 2.389(5) . yes
Eu2 O41 2.409(4) . yes
Eu2 OW9 2.418(4) . yes
Eu2 OW6 2.433(4) . yes
S1 O12 1.430(4) . ?
S1 O13 1.448(4) . ?
S1 O11 1.459(4) . ?
S1 C11 1.836(8) . ?
S2 O23 1.440(4) . ?
S2 O22 1.445(5) . ?
S2 O21 1.446(4) . ?
S2 C21 1.797(8) . ?
S3 O33 1.433(5) . ?
S3 O32 1.455(5) . ?
S3 O31 1.458(4) . ?
S3 C31 1.826(7) . ?
S4 O42 1.448(4) . ?
S4 O43 1.454(5) . ?
S4 O41 1.456(4) . ?
S4 C41 1.842(7) . ?
S5 O53 1.431(4) . ?
S5 O52 1.446(4) . ?
S5 O51 1.457(4) . ?
S5 C51 1.838(7) . ?
S6 O63 1.433(5) . ?
S6 O62 1.439(4) . ?
S6 O61 1.455(4) . ?
S6 C61 1.829(8) . ?
F11 C11 1.342(8) . ?
F12 C11 1.345(9) . ?
F13 C12 1.330(10) . ?
F14 C12 1.338(11) . ?
F21 C21 1.339(8) . ?
F22 C21 1.362(9) . ?
F23 C22 1.343(11) . ?
F24 C22 1.322(10) . ?
F25 C23 1.311(17) . ?
F26 C23 1.41(2) . ?
F27 C24 1.296(18) . ?
F28 C24 1.38(2) . ?
F29 C24 1.289(18) . ?
F31 C31 1.343(8) . ?
F32 C31 1.340(7) . ?
F33 C32 1.318(9) . ?
F34 C32 1.347(10) . ?
F35 C33 1.279(14) . ?
F36 C33 1.544(17) . ?
F37 C34 1.37(3) . ?
F38 C34 1.223(17) . ?
F39 C34 1.39(2) . ?
F41 C41 1.329(8) . ?
F42 C41 1.343(7) . ?
F43 C42 1.343(10) . ?
F44 C42 1.330(10) . ?
F45 C43 1.315(12) . ?
F46 C43 1.335(13) . ?
F47 C44 1.338(13) . ?
F48 C44 1.333(13) . ?
F49 C44 1.305(12) . ?
F51 C51 1.334(7) . ?
F52 C51 1.318(8) . ?
F53 C52 1.323(10) . ?
F54 C52 1.337(10) . ?
F55 C53 1.320(12) . ?
F56 C53 1.324(13) . ?
F57 C54 1.326(12) . ?
F58 C54 1.319(14) . ?
F59 C54 1.306(13) . ?
F61 C61 1.338(9) . ?
F62 C61 1.337(10) . ?
F63 C62 1.340(11) . ?
F64 C62 1.332(10) . ?
F65 C63 1.331(12) . ?
F66 C63 1.311(12) . ?
F67 C64 1.327(10) . ?
F68 C64 1.296(11) . ?
F69 C64 1.303(12) . ?
O14 C13 1.355(19) . ?
O14 C12 1.373(11) . ?
O14 C130 1.437(19) . ?
O24 C23 1.327(15) . ?
O24 C22 1.372(11) . ?
O34 C33 1.347(12) . ?
O34 C32 1.359(9) . ?
O44 C42 1.366(9) . ?
O44 C43 1.398(10) . ?
O54 C52 1.342(10) . ?
O54 C53 1.371(11) . ?
O64 C62 1.360(9) . ?
O64 C63 1.366(10) . ?
C11 C12 1.557(12) . ?
C13 F16 1.35(2) . ?
C13 F15 1.391(12) . ?
C13 C14 1.55(3) . ?
C14 F18 1.314(6) . ?
C14 F19 1.314(6) . ?
C14 F17 1.314(6) . ?
C130 F160 1.31(2) . ?
C130 F150 1.391(12) . ?
C130 C140 1.50(2) . ?
C140 F170 1.314(6) . ?
C140 F180 1.314(6) . ?
C140 F190 1.314(6) . ?
C21 C22 1.527(11) . ?
C23 C24 1.50(2) . ?
C31 C32 1.542(10) . ?
C33 C34 1.46(2) . ?
C41 C42 1.552(10) . ?
C43 C44 1.524(14) . ?
C51 C52 1.544(11) . ?
C53 C54 1.531(14) . ?
C61 C62 1.542(12) . ?
C63 C64 1.520(12) . ?
